data_7700034
loop_
_publ_author_name
'Das, Avijit'
'Chakraborty, Maharudra'
'Maity, Souvik'
'Ghosh, Ashutosh'

_publ_section_title
;
 The catalytic activities and magnetic behaviours of a \m3-chlorido and a
 \m1,1,1-azido bridged rare defective dicubane tetranuclear Mn(II)
 complexes
;
_journal_name_full 'Dalton Transactions'
_journal_paper_doi 10.1039/C9DT01567A
_journal_year 2019
_chemical_formula_moiety 'C22 H30 Cl2 Mn2 N2 O4, 2[CH3OH]'
_chemical_formula_sum 'C44 H60 Cl4 Mn4 N4 O8'
_chemical_formula_weight 1134.52
_space_group_crystal_system monoclinic
_space_group_IT_number 14
_space_group_name_Hall '-P 2yn'
_space_group_name_H-M_alt 'P 1 21/n 1'
_symmetry_space_group_name_Hall '-P 2yn'
_symmetry_space_group_name_H-M 'P 1 21/n 1'
_atom_sites_solution_hydrogens geom
_audit_creation_date 2019-02-26
_audit_creation_method
;
Olex2 1.2
(compiled 2018.04.26 svn.r3504 for OlexSys, GUI svn.r5492)
;
_audit_update_record
;
2019-05-08 deposited with the CCDC.    2019-05-20 downloaded from the CCDC.
;
_cell_angle_alpha 90
_cell_angle_beta 100.235(7)
_cell_angle_gamma 90
_cell_formula_units_Z 2
_cell_length_a 14.134(5)
_cell_length_b 10.725(4)
_cell_length_c 18.983(7)
_cell_measurement_reflns_used 8621
_cell_measurement_temperature 298(2)
_cell_measurement_theta_max 22.69
_cell_measurement_theta_min 2.18
_cell_volume 2831.8(18)
_computing_cell_refinement 'Bruker SAINT'
_computing_data_collection 'Bruker APEX2'
_computing_data_reduction 'Bruker SAINT'
_computing_molecular_graphics 'Olex2 (Dolomanov et al., 2009)'
_computing_publication_material 'Olex2 (Dolomanov et al., 2009)'
_computing_structure_refinement 'XL (Sheldrick, 2008)'
_computing_structure_solution 'ShelXT (Sheldrick, 2015)'
_diffrn_ambient_temperature 298
_diffrn_measured_fraction_theta_full 0.992
_diffrn_measured_fraction_theta_max 0.992
_diffrn_measurement_device_type 'CCD AREA DETECTOR'
_diffrn_measurement_method OMEGA-SCAN
_diffrn_radiation_type MoK\a
_diffrn_radiation_wavelength 0.71073
_diffrn_reflns_av_R_equivalents 0.2268
_diffrn_reflns_av_unetI/netI 0.1080
_diffrn_reflns_Laue_measured_fraction_full 0.992
_diffrn_reflns_Laue_measured_fraction_max 0.992
_diffrn_reflns_limit_h_max 16
_diffrn_reflns_limit_h_min -16
_diffrn_reflns_limit_k_max 12
_diffrn_reflns_limit_k_min -12
_diffrn_reflns_limit_l_max 22
_diffrn_reflns_limit_l_min -22
_diffrn_reflns_number 57421
_diffrn_reflns_point_group_measured_fraction_full 0.992
_diffrn_reflns_point_group_measured_fraction_max 0.992
_diffrn_reflns_theta_full 25.242
_diffrn_reflns_theta_max 25.243
_diffrn_reflns_theta_min 2.190
_diffrn_source 'FINE FOCUS SEALED TUBE'
_exptl_absorpt_coefficient_mu 1.107
_exptl_absorpt_correction_T_max 0.924
_exptl_absorpt_correction_T_min 0.905
_exptl_absorpt_correction_type empirical
_exptl_absorpt_process_details
;
SADABS-2016/2 (Bruker,2016/2) was used for absorption correction.
wR2(int) was 0.1438 before and 0.1028 after correction.
The Ratio of minimum to maximum transmission is 0.7311.
The \l/2 correction factor is Not present.
;
_exptl_crystal_colour WHITE
_exptl_crystal_density_diffrn 1.331
_exptl_crystal_description NEEDLE
_exptl_crystal_F_000 1168
_exptl_crystal_size_max 0.17
_exptl_crystal_size_mid 0.15
_exptl_crystal_size_min 0.12
_refine_diff_density_max 1.165
_refine_diff_density_min -0.757
_refine_diff_density_rms 0.134
_refine_ls_extinction_method none
_refine_ls_goodness_of_fit_ref 1.037
_refine_ls_hydrogen_treatment constr
_refine_ls_matrix_type full
_refine_ls_number_parameters 289
_refine_ls_number_reflns 5085
_refine_ls_number_restraints 0
_refine_ls_restrained_S_all 1.037
_refine_ls_R_factor_all 0.1789
_refine_ls_R_factor_gt 0.1012
_refine_ls_shift/su_max 0.000
_refine_ls_shift/su_mean 0.000
_refine_ls_structure_factor_coef Fsqd
_refine_ls_weighting_details 'w=1/[\s^2^(Fo^2^)+(0.1739P)^2^+4.3508P] where P=(Fo^2^+2Fc^2^)/3'
_refine_ls_weighting_scheme calc
_refine_ls_wR_factor_gt 0.2647
_refine_ls_wR_factor_ref 0.3210
_reflns_Friedel_coverage 0.000
_reflns_number_gt 2491
_reflns_number_total 5085
_reflns_threshold_expression 'I > 2\s(I)'
_cod_data_source_file c9dt01567a2.cif
_cod_data_source_block 1
_cod_depositor_comments
;
The following automatic conversions were performed:

'_exptl_absorpt_correction_type' value 'EMPIRICAL' changed to
'empirical' according to
/home/data/users/saulius/crontab/automatic-downloads/rss-feeds/RSC/lib/dictionaries/cif_core.dic
dictionary named 'cif_core.dic' version 2.4.2 from 2011-04-26.

Automatic conversion script
Id: cif_fix_values 4973 2017-02-22 13:04:09Z antanas 
;
_cod_original_cell_volume 2831.9(18)
_cod_database_code 7700034
_shelx_shelxl_version_number 2016/6
_shelx_space_group_comment
;
The symmetry employed for this shelxl refinement is uniquely defined
by the following loop, which should always be used as a source of
symmetry information in preference to the above space-group names.
They are only intended as comments.
;
_olex2_refinement_description
;
1. Fixed Uiso
 At 1.2 times of:
  All C(H) groups, All C(H,H) groups
 At 1.5 times of:
  All C(H,H,H) groups
2. Uiso/Uaniso restraints and constraints
Uanis(C22) = Uanis(C17)
3.a Secondary CH2 refined with riding coordinates:
 C9(H9A,H9B), C8(H8A,H8B), C10(H10A,H10B), C7(H7A,H7B)
3.b Aromatic/amide H refined with riding coordinates:
 C5(H5), C14(H14), C12(H12), C3(H3)
3.c Idealised Me refined as rotating group:
 C19(H19A,H19B,H19C), C20(H20A,H20B,H20C), C17(H17A,H17B,H17C), C18(H18A,H18B,
 H18C), C22(H22A,H22B,H22C), C21(H21A,H21B,H21C)
;
_olex2_submission_special_instructions 'No special instructions were received'

loop_
_space_group_symop_operation_xyz
'x, y, z'
'-x+1/2, y+1/2, -z+1/2'
'-x, -y, -z'
'x-1/2, -y-1/2, z-1/2'

loop_
_atom_site_label
_atom_site_type_symbol
_atom_site_fract_x
_atom_site_fract_y
_atom_site_fract_z
_atom_site_U_iso_or_equiv
_atom_site_adp_type
_atom_site_occupancy
_atom_site_site_symmetry_order
_atom_site_calc_flag
_atom_site_refinement_flags_posn
Mn2 Mn 0.41508(12) 0.34920(13) 0.60857(9) 0.0543(5) Uani 1 1 d .
Mn1 Mn 0.44865(12) 0.63805(13) 0.52863(8) 0.0526(5) Uani 1 1 d .
Cl1 Cl 0.3759(2) 0.4326(2) 0.47698(15) 0.0604(8) Uani 1 1 d .
Cl2 Cl 0.2915(2) 0.1970(3) 0.58795(17) 0.0713(9) Uani 1 1 d .
O1 O 0.4507(5) 0.5385(6) 0.6259(4) 0.0569(18) Uani 1 1 d .
O3 O 0.4514(5) 0.7019(6) 0.4225(4) 0.0560(18) Uani 1 1 d .
O4 O 0.5081(6) 0.7821(6) 0.3054(4) 0.063(2) Uani 1 1 d .
N1 N 0.5019(6) 0.8042(7) 0.5980(4) 0.051(2) Uani 1 1 d .
O2 O 0.3469(5) 0.4281(7) 0.7102(4) 0.071(2) Uani 1 1 d .
N2 N 0.3096(6) 0.7469(7) 0.5208(5) 0.053(2) Uani 1 1 d .
C11 C 0.2992(8) 0.8037(8) 0.3894(5) 0.053(3) Uani 1 1 d .
C16 C 0.3902(8) 0.7736(8) 0.3782(6) 0.052(3) Uani 1 1 d .
C9 C 0.3378(8) 0.8745(8) 0.5417(6) 0.059(3) Uani 1 1 d .
H9A H 0.282083 0.920296 0.550924 0.070 Uiso 1 1 calc R
H9B H 0.361490 0.915472 0.502726 0.070 Uiso 1 1 calc R
C6 C 0.5033(7) 0.6923(9) 0.7159(6) 0.052(3) Uani 1 1 d .
C8 C 0.4159(8) 0.8761(9) 0.6087(6) 0.065(3) Uani 1 1 d .
H8A H 0.434368 0.961701 0.620630 0.079 Uiso 1 1 calc R
H8B H 0.390374 0.840904 0.648500 0.079 Uiso 1 1 calc R
C10 C 0.2520(8) 0.7430(9) 0.4470(6) 0.061(3) Uani 1 1 d .
H10A H 0.190923 0.784085 0.447508 0.073 Uiso 1 1 calc R
H10B H 0.238398 0.656583 0.433996 0.073 Uiso 1 1 calc R
C5 C 0.5051(8) 0.7365(11) 0.7848(6) 0.068(3) Uani 1 1 d .
H5 H 0.540176 0.808088 0.799601 0.081 Uiso 1 1 calc R
C15 C 0.4163(8) 0.8195(9) 0.3178(6) 0.054(3) Uani 1 1 d .
C1 C 0.4517(7) 0.5896(9) 0.6923(6) 0.050(3) Uani 1 1 d .
C7 C 0.5598(8) 0.7637(10) 0.6665(6) 0.065(3) Uani 1 1 d .
H7A H 0.588781 0.836636 0.691800 0.078 Uiso 1 1 calc R
H7B H 0.611499 0.710819 0.656499 0.078 Uiso 1 1 calc R
C14 C 0.3595(9) 0.9001(10) 0.2703(6) 0.068(3) Uani 1 1 d .
H14 H 0.380342 0.930310 0.229782 0.081 Uiso 1 1 calc R
C2 C 0.3994(8) 0.5308(9) 0.7386(6) 0.057(3) Uani 1 1 d .
C13 C 0.2718(9) 0.9329(10) 0.2859(7) 0.069(3) Uani 1 1 d .
C12 C 0.2399(9) 0.8823(10) 0.3433(7) 0.069(3) Uani 1 1 d .
H12 H 0.178422 0.900566 0.351540 0.083 Uiso 1 1 calc R
C3 C 0.4020(9) 0.5736(12) 0.8061(6) 0.073(3) Uani 1 1 d .
H3 H 0.366402 0.532545 0.835735 0.088 Uiso 1 1 calc R
C19 C 0.2483(9) 0.6922(12) 0.5703(6) 0.073(3) Uani 1 1 d .
H19A H 0.239163 0.604759 0.560579 0.110 Uiso 1 1 calc GR
H19B H 0.187017 0.733305 0.562913 0.110 Uiso 1 1 calc GR
H19C H 0.279698 0.703559 0.619061 0.110 Uiso 1 1 calc GR
C4 C 0.4561(9) 0.6770(12) 0.8322(7) 0.075(3) Uani 1 1 d .
C20 C 0.5648(9) 0.8773(10) 0.5600(6) 0.070(3) Uani 1 1 d .
H20A H 0.615247 0.824904 0.548951 0.105 Uiso 1 1 calc GR
H20B H 0.592211 0.945150 0.589713 0.105 Uiso 1 1 calc GR
H20C H 0.527940 0.909556 0.516420 0.105 Uiso 1 1 calc GR
C17 C 0.5533(10) 0.8452(12) 0.2543(8) 0.092(3) Uani 1 1 d .
H17A H 0.561435 0.931614 0.267175 0.138 Uiso 1 1 calc GR
H17B H 0.514060 0.838156 0.207740 0.138 Uiso 1 1 calc GR
H17C H 0.615079 0.808364 0.253634 0.138 Uiso 1 1 calc GR
C18 C 0.2067(10) 1.0284(11) 0.2356(7) 0.092(4) Uani 1 1 d .
H18A H 0.228579 1.111815 0.247455 0.139 Uiso 1 1 calc GR
H18B H 0.141189 1.020168 0.242121 0.139 Uiso 1 1 calc GR
H18C H 0.210772 1.011351 0.186553 0.139 Uiso 1 1 calc GR
C22 C 0.2645(9) 0.3954(13) 0.7378(8) 0.092(3) Uani 1 1 d .
H22A H 0.218018 0.461284 0.728503 0.138 Uiso 1 1 calc GR
H22B H 0.281547 0.382292 0.788496 0.138 Uiso 1 1 calc GR
H22C H 0.237616 0.320109 0.715235 0.138 Uiso 1 1 calc GR
C21 C 0.4604(10) 0.7236(15) 0.9078(7) 0.105(5) Uani 1 1 d .
H21A H 0.524087 0.753383 0.926182 0.157 Uiso 1 1 calc GR
H21B H 0.444798 0.656807 0.937314 0.157 Uiso 1 1 calc GR
H21C H 0.415179 0.790372 0.907818 0.157 Uiso 1 1 calc GR

loop_
_atom_site_aniso_label
_atom_site_aniso_U_11
_atom_site_aniso_U_22
_atom_site_aniso_U_33
_atom_site_aniso_U_23
_atom_site_aniso_U_13
_atom_site_aniso_U_12
Mn2 0.0649(11) 0.0336(8) 0.0647(11) 0.0017(7) 0.0122(8) 0.0003(7)
Mn1 0.0699(11) 0.0294(8) 0.0583(10) 0.0002(7) 0.0106(8) 0.0023(7)
Cl1 0.0726(18) 0.0391(13) 0.0685(18) -0.0003(12) 0.0099(14) 0.0015(12)
Cl2 0.075(2) 0.0542(16) 0.085(2) -0.0004(14) 0.0138(16) -0.0142(14)
O1 0.078(5) 0.040(4) 0.057(4) -0.003(3) 0.022(4) 0.006(3)
O3 0.067(5) 0.039(4) 0.060(4) 0.007(3) 0.004(4) 0.000(3)
O4 0.083(6) 0.047(4) 0.064(5) 0.012(3) 0.026(4) 0.004(4)
N1 0.059(5) 0.037(4) 0.057(5) -0.005(4) 0.008(4) -0.003(4)
O2 0.071(5) 0.055(5) 0.094(6) 0.002(4) 0.038(5) -0.003(4)
N2 0.057(5) 0.036(4) 0.067(6) -0.005(4) 0.010(5) -0.007(4)
C11 0.064(7) 0.030(5) 0.057(7) 0.000(4) -0.007(6) -0.007(5)
C16 0.068(8) 0.026(5) 0.065(7) -0.006(5) 0.017(6) -0.008(5)
C9 0.077(8) 0.028(5) 0.074(8) -0.005(5) 0.022(6) 0.003(5)
C6 0.048(6) 0.047(6) 0.058(7) -0.004(5) 0.001(5) -0.001(5)
C8 0.086(8) 0.030(5) 0.080(8) -0.010(5) 0.013(7) 0.002(5)
C10 0.061(7) 0.034(5) 0.086(8) 0.001(5) 0.009(6) 0.008(5)
C5 0.063(7) 0.066(8) 0.070(8) -0.020(6) 0.003(6) 0.000(6)
C15 0.058(7) 0.047(6) 0.058(7) -0.004(5) 0.015(6) -0.004(5)
C1 0.054(6) 0.035(5) 0.060(7) 0.003(5) 0.003(5) 0.003(5)
C7 0.077(8) 0.045(6) 0.067(7) -0.007(5) -0.001(6) 0.002(6)
C14 0.075(8) 0.051(6) 0.067(8) 0.016(6) -0.013(7) -0.002(6)
C2 0.060(7) 0.048(6) 0.069(7) -0.003(5) 0.025(6) -0.007(5)
C13 0.071(8) 0.045(6) 0.081(9) -0.013(6) -0.012(7) -0.007(6)
C12 0.064(7) 0.055(7) 0.080(9) 0.006(6) -0.008(7) -0.004(6)
C3 0.071(8) 0.084(9) 0.070(8) -0.005(7) 0.030(7) -0.010(7)
C19 0.075(8) 0.089(9) 0.058(7) 0.003(6) 0.016(6) -0.002(7)
C4 0.071(8) 0.081(9) 0.071(9) -0.007(7) 0.005(7) 0.003(7)
C20 0.093(9) 0.047(6) 0.068(8) -0.006(5) 0.010(7) -0.011(6)
C17 0.084(7) 0.080(7) 0.122(8) -0.020(6) 0.042(6) -0.009(5)
C18 0.109(11) 0.055(7) 0.103(10) 0.016(7) -0.008(9) -0.008(7)
C22 0.084(7) 0.080(7) 0.122(8) -0.020(6) 0.042(6) -0.009(5)
C21 0.089(11) 0.138(14) 0.093(11) -0.034(10) 0.032(9) -0.022(10)

loop_
_atom_type_symbol
_atom_type_description
_atom_type_scat_dispersion_real
_atom_type_scat_dispersion_imag
_atom_type_scat_source
C C 0.0033 0.0016 'International Tables Vol C Tables 4.2.6.8 and 6.1.1.4'
H H 0.0000 0.0000 'International Tables Vol C Tables 4.2.6.8 and 6.1.1.4'
Cl Cl 0.1484 0.1585 'International Tables Vol C Tables 4.2.6.8 and 6.1.1.4'
Mn Mn 0.3368 0.7283 'International Tables Vol C Tables 4.2.6.8 and 6.1.1.4'
N N 0.0061 0.0033 'International Tables Vol C Tables 4.2.6.8 and 6.1.1.4'
O O 0.0106 0.0060 'International Tables Vol C Tables 4.2.6.8 and 6.1.1.4'

loop_
_geom_angle_atom_site_label_1
_geom_angle_atom_site_label_2
_geom_angle_atom_site_label_3
_geom_angle
_geom_angle_site_symmetry_1
_geom_angle_site_symmetry_3
Cl2 Mn2 Cl1 93.04(11) . .
Cl2 Mn2 O2 89.3(2) . .
O1 Mn2 Cl1 79.8(2) . .
O1 Mn2 Cl2 147.0(2) . .
O1 Mn2 O3 95.3(3) . 3_666
O1 Mn2 O4 114.5(3) . 3_666
O1 Mn2 O2 70.2(3) . .
O3 Mn2 Cl1 82.67(19) 3_666 .
O3 Mn2 Cl2 115.9(2) 3_666 .
O3 Mn2 O4 73.1(3) 3_666 3_666
O3 Mn2 O2 142.3(3) 3_666 .
O4 Mn2 Cl1 152.5(2) 3_666 .
O4 Mn2 Cl2 86.3(2) 3_666 .
O4 Mn2 O2 81.6(3) 3_666 .
O2 Mn2 Cl1 125.9(2) . .
Cl1 Mn1 Cl1 93.11(10) . 3_666
O1 Mn1 Cl1 91.3(2) . 3_666
O1 Mn1 Cl1 80.95(19) . .
O1 Mn1 O3 168.5(3) . .
O1 Mn1 N1 86.5(3) . .
O1 Mn1 N2 101.1(3) . .
O3 Mn1 Cl1 89.32(19) . .
O3 Mn1 Cl1 83.0(2) . 3_666
O3 Mn1 N1 103.7(3) . .
O3 Mn1 N2 86.2(3) . .
N1 Mn1 Cl1 166.6(2) . .
N1 Mn1 Cl1 91.8(2) . 3_666
N1 Mn1 N2 80.1(3) . .
N2 Mn1 Cl1 97.7(2) . .
N2 Mn1 Cl1 164.6(2) . 3_666
Mn1 Cl1 Mn2 85.76(9) . .
Mn1 Cl1 Mn2 84.18(9) 3_666 .
Mn1 Cl1 Mn1 86.89(10) . 3_666
Mn2 O1 Mn1 112.5(3) . .
C1 O1 Mn2 119.5(6) . .
C1 O1 Mn1 126.4(6) . .
Mn1 O3 Mn2 110.0(3) . 3_666
C16 O3 Mn2 118.5(6) . 3_666
C16 O3 Mn1 131.2(7) . .
C15 O4 Mn2 112.9(6) . 3_666
C15 O4 C17 120.9(9) . .
C17 O4 Mn2 124.5(8) . 3_666
C8 N1 Mn1 107.1(6) . .
C7 N1 Mn1 110.9(6) . .
C7 N1 C8 111.8(8) . .
C20 N1 Mn1 107.6(6) . .
C20 N1 C8 111.8(8) . .
C20 N1 C7 107.5(8) . .
C2 O2 Mn2 108.9(6) . .
C2 O2 C22 118.5(9) . .
C22 O2 Mn2 132.4(7) . .
C9 N2 Mn1 105.8(6) . .
C9 N2 C10 111.0(8) . .
C9 N2 C19 110.8(9) . .
C10 N2 Mn1 111.7(6) . .
C10 N2 C19 107.3(8) . .
C19 N2 Mn1 110.3(7) . .
C16 C11 C10 123.3(9) . .
C16 C11 C12 121.5(11) . .
C12 C11 C10 114.8(11) . .
O3 C16 C11 123.8(10) . .
O3 C16 C15 119.8(10) . .
C15 C16 C11 116.4(10) . .
N2 C9 C8 111.0(8) . .
C5 C6 C7 118.7(10) . .
C1 C6 C5 120.6(11) . .
C1 C6 C7 120.7(10) . .
N1 C8 C9 111.6(9) . .
N2 C10 C11 115.3(9) . .
C4 C5 C6 121.8(11) . .
C16 C15 O4 115.6(9) . .
C16 C15 C14 124.0(11) . .
C14 C15 O4 120.4(10) . .
O1 C1 C2 118.5(9) . .
C6 C1 O1 123.1(10) . .
C6 C1 C2 118.4(10) . .
N1 C7 C6 114.7(9) . .
C13 C14 C15 117.3(12) . .
O2 C2 C1 115.0(9) . .
C3 C2 O2 124.1(10) . .
C3 C2 C1 120.9(10) . .
C14 C13 C18 119.2(12) . .
C12 C13 C14 120.7(12) . .
C12 C13 C18 120.1(12) . .
C13 C12 C11 119.8(12) . .
C2 C3 C4 121.9(12) . .
C5 C4 C3 116.4(12) . .
C5 C4 C21 121.6(12) . .
C3 C4 C21 122.0(13) . .

loop_
_geom_bond_atom_site_label_1
_geom_bond_atom_site_label_2
_geom_bond_distance
_geom_bond_site_symmetry_2
Mn2 Cl1 2.618(3) .
Mn2 Cl2 2.372(3) .
Mn2 O1 2.104(7) .
Mn2 O3 2.146(7) 3_666
Mn2 O4 2.281(7) 3_666
Mn2 O2 2.455(8) .
Mn1 Cl1 2.552(3) .
Mn1 Cl1 2.613(3) 3_666
Mn1 O1 2.128(7) .
Mn1 O3 2.135(7) .
Mn1 N1 2.263(8) .
Mn1 N2 2.269(8) .
O1 C1 1.373(12) .
O3 C16 1.336(12) .
O4 C15 1.417(12) .
O4 C17 1.424(14) .
N1 C8 1.484(13) .
N1 C7 1.474(13) .
N1 C20 1.467(13) .
O2 C2 1.382(12) .
O2 C22 1.404(14) .
N2 C9 1.460(11) .
N2 C10 1.491(13) .
N2 C19 1.506(14) .
C11 C16 1.378(14) .
C11 C10 1.525(15) .
C11 C12 1.385(14) .
C16 C15 1.359(14) .
C9 C8 1.529(14) .
C6 C5 1.388(15) .
C6 C1 1.352(13) .
C6 C7 1.539(15) .
C5 C4 1.384(16) .
C15 C14 1.395(14) .
C1 C2 1.396(14) .
C14 C13 1.370(17) .
C2 C3 1.354(15) .
C13 C12 1.365(17) .
C13 C18 1.580(16) .
C3 C4 1.388(17) .
C4 C21 1.511(17) .

loop_
_smtbx_masks_void_nr
_smtbx_masks_void_average_x
_smtbx_masks_void_average_y
_smtbx_masks_void_average_z
_smtbx_masks_void_volume
_smtbx_masks_void_count_electrons
_smtbx_masks_void_content
1 0.000 -0.807 0.500 326.1 75.2 '2 CH3OH'
2 0.500 -0.198 0.000 326.1 75.2 '2 CH3OH'
